data_4340337
loop_
_publ_author_name
'Falkenhagen, Jan P.'
'Braun, Beatrice'
'Bill, Eckhard'
'Sattler, Dominik'
'Limberg, Christian'

_publ_section_title
;
 A Cubic Fe4Mo4 Oxo Framework and Its Reversible Four-Electron Redox
 Chemistry.
;
_journal_issue 14
_journal_name_full 'Inorganic chemistry'
_journal_page_first 7294
_journal_page_last 7308
_journal_paper_doi 10.1021/ic500584a
_journal_volume 53
_journal_year 2014
_chemical_formula_moiety '(C36 H84 Fe4 Mo4 N12 O16), 2(F6 P), 0.25(C2 H3 N)'
_chemical_formula_sum 'C36.5 H84.75 F12 Fe4 Mo4 N11.25 O16 P2'
_chemical_formula_weight 1834.51
_chemical_name_systematic
; 
 ? 
;
_space_group_IT_number 85
_symmetry_cell_setting tetragonal
_symmetry_space_group_name_Hall '-P 4a'
_symmetry_space_group_name_H-M 'P 4/n :2'
_atom_sites_solution_hydrogens geom
_atom_sites_solution_primary direct
_atom_sites_solution_secondary difmap
_audit_creation_method SHELXL-97
_cell_angle_alpha 90.00
_cell_angle_beta 90.00
_cell_angle_gamma 90.00
_cell_formula_units_Z 8
_cell_length_a 30.6601(7)
_cell_length_b 30.6601(7)
_cell_length_c 15.3913(4)
_cell_measurement_reflns_used 9727
_cell_measurement_temperature 100(2)
_cell_measurement_theta_max 68.30
_cell_measurement_theta_min 2.88
_cell_volume 14468.5(6)
_computing_cell_refinement 'Bruker SAINT'
_computing_data_collection 'Bruker APEX2'
_computing_data_reduction 'Bruker SAINT'
_computing_structure_refinement 'SHELXL-97 (Sheldrick, 2008)'
_computing_structure_solution 'SHELXS-97 (Sheldrick, 2008)'
_diffrn_ambient_temperature 100(2)
_diffrn_measured_fraction_theta_full 0.997
_diffrn_measured_fraction_theta_max 0.997
_diffrn_measurement_device_type 'Bruker APEX-II CCD'
_diffrn_measurement_method '\f and \w scans'
_diffrn_radiation_monochromator graphite
_diffrn_radiation_source 'sealed tube'
_diffrn_radiation_type CuK\a
_diffrn_radiation_wavelength 1.54178
_diffrn_reflns_av_R_equivalents 0.0487
_diffrn_reflns_av_sigmaI/netI 0.0278
_diffrn_reflns_limit_h_max 36
_diffrn_reflns_limit_h_min -36
_diffrn_reflns_limit_k_max 34
_diffrn_reflns_limit_k_min -36
_diffrn_reflns_limit_l_max 17
_diffrn_reflns_limit_l_min -18
_diffrn_reflns_number 111587
_diffrn_reflns_theta_full 68.42
_diffrn_reflns_theta_max 68.42
_diffrn_reflns_theta_min 2.87
_exptl_absorpt_coefficient_mu 12.954
_exptl_absorpt_correction_T_max 0.4236
_exptl_absorpt_correction_T_min 0.0927
_exptl_absorpt_correction_type empirical
_exptl_absorpt_process_details SADABS
_exptl_crystal_colour brown
_exptl_crystal_density_diffrn 1.684
_exptl_crystal_density_method 'not measured'
_exptl_crystal_description rod
_exptl_crystal_F_000 7364
_exptl_crystal_size_max 0.35
_exptl_crystal_size_mid 0.12
_exptl_crystal_size_min 0.08
_refine_diff_density_max 2.388
_refine_diff_density_min -2.163
_refine_diff_density_rms 0.184
_refine_ls_extinction_method none
_refine_ls_goodness_of_fit_ref 1.028
_refine_ls_hydrogen_treatment constr
_refine_ls_matrix_type full
_refine_ls_number_parameters 403
_refine_ls_number_reflns 13287
_refine_ls_number_restraints 0
_refine_ls_restrained_S_all 1.028
_refine_ls_R_factor_all 0.0847
_refine_ls_R_factor_gt 0.0773
_refine_ls_shift/su_max 0.036
_refine_ls_shift/su_mean 0.000
_refine_ls_structure_factor_coef Fsqd
_refine_ls_weighting_details 'calc w=1/[\s^2^(Fo^2^)+(0.0713P)^2^+260.6175P] where P=(Fo^2^+2Fc^2^)/3'
_refine_ls_weighting_scheme calc
_refine_ls_wR_factor_gt 0.1816
_refine_ls_wR_factor_ref 0.1867
_reflns_number_gt 11829
_reflns_number_total 13287
_reflns_threshold_expression >2sigma(I)
_cod_data_source_file ic500584a_si_002.cif
_cod_data_source_block jf323cu
_cod_depositor_comments
;
The following automatic conversions were performed:

'_symmetry_cell_setting' value 'Tetragonal' changed to 'tetragonal'
according to
/usr/data/users/saulius/crontab/automatic-downloads/rss-feeds/ACS/lib/dictionaries/cif_core.dic
dictionary named 'cif_core.dic' version 2.4.2 from 2011-04-26.

Automatic conversion script
Id: cif_fix_values 2281 2013-09-26 08:29:07Z andrius 

 Adding full bibliography for 4340334--4340337.cif.
;
_cod_original_sg_symbol_H-M P4/n
_cod_original_formula_sum 'C36.50 H84.75 F12 Fe4 Mo4 N11.25 O16 P2'
_cod_database_code 4340337
_shelxl_version_number 2013-4

loop_
_symmetry_equiv_pos_as_xyz
'x, y, z'
'-y+1/2, x, z'
'-x+1/2, -y+1/2, z'
'y, -x+1/2, z'
'-x, -y, -z'
'y-1/2, -x, -z'
'x-1/2, y-1/2, -z'
'-y, x-1/2, -z'

loop_
_atom_site_label
_atom_site_type_symbol
_atom_site_fract_x
_atom_site_fract_y
_atom_site_fract_z
_atom_site_U_iso_or_equiv
_atom_site_adp_type
_atom_site_occupancy
_atom_site_symmetry_multiplicity
_atom_site_calc_flag
_atom_site_refinement_flags
Mo4 Mo 0.114481(6) 0.123697(6) 0.263347(12) 0.01884(4) Uani 1 1 d .
Mo2 Mo -0.008497(6) 0.061888(6) 0.390689(12) 0.02373(5) Uani 1 1 d .
Mo1 Mo 0.005952(6) 0.069210(7) 0.088615(12) 0.02497(5) Uani 1 1 d .
Mo3 Mo -0.019481(7) 0.199781(6) 0.243959(12) 0.02744(5) Uani 1 1 d .
Fe3 Fe 0.063310(12) 0.176082(12) 0.08322(2) 0.02154(9) Uani 1 1 d .
Fe4 Fe 0.038439(13) 0.165422(13) 0.43467(2) 0.02519(10) Uani 1 1 d .
Fe1 Fe 0.072826(13) 0.015645(12) 0.25268(2) 0.02428(10) Uani 1 1 d .
Fe2 Fe -0.084917(12) 0.098709(13) 0.21478(3) 0.02697(10) Uani 1 1 d .
O7 O 0.00572(6) 0.10886(6) 0.45188(12) 0.0349(4) Uiso 1 1 d .
O10 O 0.02716(6) 0.20488(6) 0.17501(13) 0.0373(4) Uiso 1 1 d .
O15 O 0.07392(6) 0.14056(6) 0.33837(13) 0.0365(4) Uiso 1 1 d .
O14 O 0.11019(6) 0.15239(6) 0.16525(13) 0.0379(4) Uiso 1 1 d .
O11 O -0.00322(7) 0.19315(7) 0.35433(14) 0.0434(5) Uiso 1 1 d .
O12 O -0.04930(8) 0.24661(8) 0.23450(15) 0.0542(6) Uiso 1 1 d .
O13 O 0.11065(7) 0.06591(7) 0.24690(15) 0.0498(5) Uiso 1 1 d .
O8 O -0.03931(7) 0.02828(7) 0.45323(15) 0.0504(5) Uiso 1 1 d .
O6 O -0.04070(7) 0.07638(7) 0.30122(14) 0.0465(5) Uiso 1 1 d .
O16 O 0.16396(8) 0.13534(8) 0.30640(16) 0.0581(6) Uiso 1 1 d .
O5 O 0.03898(6) 0.03309(6) 0.35301(12) 0.0324(4) Uiso 1 1 d .
O9 O -0.05487(8) 0.15744(8) 0.21165(16) 0.0573(6) Uiso 1 1 d .
O1 O 0.03163(8) 0.03078(8) 0.16276(16) 0.0591(6) Uiso 1 1 d .
O3 O 0.03028(8) 0.11961(8) 0.09775(16) 0.0579(6) Uiso 1 1 d .
O4 O 0.01418(6) 0.05000(6) -0.01400(12) 0.0332(4) Uiso 1 1 d .
O2 O -0.05028(5) 0.07271(5) 0.11014(11) 0.0281(4) Uiso 1 1 d .
N10 N 0.08433(7) 0.14757(7) 0.54111(15) 0.0324(5) Uiso 1 1 d .
N9 N 0.10182(7) 0.15716(7) -0.03302(14) 0.0311(5) Uiso 1 1 d .
N12 N 0.00639(8) 0.19785(8) 0.54462(15) 0.0358(5) Uiso 1 1 d .
N1 N 0.11970(7) -0.01846(7) 0.33823(15) 0.0326(5) Uiso 1 1 d .
N3 N 0.11420(7) -0.01806(7) 0.15522(14) 0.0297(5) Uiso 1 1 d .
N2 N 0.04404(8) -0.05069(8) 0.25520(16) 0.0387(5) Uiso 1 1 d .
N5 N -0.12775(8) 0.04003(8) 0.21977(17) 0.0427(6) Uiso 1 1 d .
N11 N 0.07839(8) 0.22559(8) 0.44484(16) 0.0395(6) Uiso 1 1 d .
N6 N -0.13224(8) 0.11841(8) 0.31854(16) 0.0394(5) Uiso 1 1 d .
C21 C 0.11610(10) 0.11104(10) -0.0256(2) 0.0430(7) Uiso 1 1 d .
H21A H 0.0911 0.0922 -0.0277 0.065 Uiso 1 1 calc R
H21B H 0.1311 0.1069 0.0286 0.065 Uiso 1 1 calc R
H21C H 0.1354 0.1041 -0.0727 0.065 Uiso 1 1 calc R
N4 N -0.14013(9) 0.12161(9) 0.13356(19) 0.0519(7) Uiso 1 1 d .
N8 N 0.09669(11) 0.23876(11) 0.0553(2) 0.0665(8) Uiso 1 1 d .
C3 C 0.12873(10) 0.01274(10) 0.0865(2) 0.0462(7) Uiso 1 1 d .
H3A H 0.1473 0.0345 0.1116 0.069 Uiso 1 1 calc R
H3B H 0.1037 0.0265 0.0608 0.069 Uiso 1 1 calc R
H3C H 0.1445 -0.0030 0.0426 0.069 Uiso 1 1 calc R
C1 C 0.12789(11) 0.00609(11) 0.4183(2) 0.0471(7) Uiso 1 1 d .
H1A H 0.1499 -0.0085 0.4518 0.071 Uiso 1 1 calc R
H1B H 0.1015 0.0079 0.4516 0.071 Uiso 1 1 calc R
H1C H 0.1376 0.0350 0.4039 0.071 Uiso 1 1 calc R
C30 C -0.04115(10) 0.19173(10) 0.5414(2) 0.0429(7) Uiso 1 1 d .
H30A H -0.0477 0.1611 0.5400 0.064 Uiso 1 1 calc R
H30B H -0.0526 0.2055 0.4903 0.064 Uiso 1 1 calc R
H30C H -0.0542 0.2046 0.5920 0.064 Uiso 1 1 calc R
C6 C 0.06244(11) -0.07703(11) 0.1833(2) 0.0502(8) Uiso 1 1 d .
H6A H 0.0834 -0.0975 0.2071 0.060 Uiso 1 1 calc R
H6B H 0.0391 -0.0938 0.1567 0.060 Uiso 1 1 calc R
C28 C 0.10022(11) 0.10281(10) 0.5306(2) 0.0480(8) Uiso 1 1 d .
H28A H 0.1162 0.1005 0.4772 0.072 Uiso 1 1 calc R
H28B H 0.0759 0.0831 0.5294 0.072 Uiso 1 1 calc R
H28C H 0.1190 0.0955 0.5784 0.072 Uiso 1 1 calc R
C5 C 0.05582(11) -0.06739(11) 0.3426(2) 0.0482(8) Uiso 1 1 d .
H5A H 0.0391 -0.0518 0.3862 0.058 Uiso 1 1 calc R
H5B H 0.0481 -0.0980 0.3463 0.058 Uiso 1 1 calc R
C9 C 0.16021(10) -0.02070(10) 0.2872(2) 0.0413(7) Uiso 1 1 d .
H9A H 0.1812 -0.0389 0.3174 0.050 Uiso 1 1 calc R
H9B H 0.1725 0.0083 0.2819 0.050 Uiso 1 1 calc R
C4 C 0.10245(10) -0.06229(11) 0.3612(2) 0.0480(8) Uiso 1 1 d .
H4A H 0.1186 -0.0842 0.3291 0.058 Uiso 1 1 calc R
H4B H 0.1074 -0.0674 0.4226 0.058 Uiso 1 1 calc R
N7 N 0.02131(11) 0.19944(11) -0.0240(2) 0.0676(9) Uiso 1 1 d .
C8 C 0.15223(10) -0.03914(10) 0.1976(2) 0.0416(7) Uiso 1 1 d .
H8A H 0.1780 -0.0347 0.1620 0.050 Uiso 1 1 calc R
H8B H 0.1471 -0.0703 0.2020 0.050 Uiso 1 1 calc R
C26 C 0.07569(11) 0.16232(12) -0.1103(2) 0.0538(8) Uiso 1 1 d .
H26A H 0.0847 0.1888 -0.1398 0.065 Uiso 1 1 calc R
H26B H 0.0815 0.1381 -0.1491 0.065 Uiso 1 1 calc R
C23 C 0.05421(12) 0.26462(12) 0.0155(2) 0.0560(9) Uiso 1 1 d .
H23A H 0.0352 0.2735 0.0628 0.067 Uiso 1 1 calc R
H23B H 0.0639 0.2907 -0.0144 0.067 Uiso 1 1 calc R
C12 C -0.11127(11) 0.14077(11) 0.3912(2) 0.0486(8) Uiso 1 1 d .
H12A H -0.0936 0.1642 0.3694 0.073 Uiso 1 1 calc R
H12B H -0.0933 0.1205 0.4224 0.073 Uiso 1 1 calc R
H12C H -0.1332 0.1523 0.4294 0.073 Uiso 1 1 calc R
C29 C 0.08674(12) 0.24475(12) 0.3591(2) 0.0595(9) Uiso 1 1 d .
H29A H 0.0596 0.2529 0.3327 0.089 Uiso 1 1 calc R
H29B H 0.1013 0.2238 0.3230 0.089 Uiso 1 1 calc R
H29C H 0.1048 0.2701 0.3655 0.089 Uiso 1 1 calc R
C18 C -0.16763(19) 0.14946(19) 0.1885(4) 0.1005(12) Uiso 1 1 d .
H18A H -0.1626 0.1795 0.1715 0.121 Uiso 1 1 calc R
H18B H -0.1978 0.1428 0.1752 0.121 Uiso 1 1 calc R
C36 C 0.05810(13) 0.15011(14) 0.6213(3) 0.0680(10) Uiso 1 1 d .
H36A H 0.0462 0.1213 0.6325 0.082 Uiso 1 1 calc R
H36B H 0.0777 0.1570 0.6689 0.082 Uiso 1 1 calc R
C11 C -0.10336(13) 0.00031(13) 0.2143(3) 0.0631(10) Uiso 1 1 d .
H11A H -0.1229 -0.0236 0.2032 0.095 Uiso 1 1 calc R
H11B H -0.0883 -0.0046 0.2681 0.095 Uiso 1 1 calc R
H11C H -0.0825 0.0024 0.1679 0.095 Uiso 1 1 calc R
C2 C -0.00325(12) -0.04937(13) 0.2474(2) 0.0607(9) Uiso 1 1 d .
H2A H -0.0146 -0.0786 0.2479 0.091 Uiso 1 1 calc R
H2B H -0.0111 -0.0354 0.1938 0.091 Uiso 1 1 calc R
H2C H -0.0153 -0.0333 0.2952 0.091 Uiso 1 1 calc R
C25 C 0.14111(13) 0.18581(12) -0.0281(3) 0.0627(10) Uiso 1 1 d .
H25A H 0.1601 0.1755 0.0180 0.075 Uiso 1 1 calc R
H25B H 0.1571 0.1839 -0.0824 0.075 Uiso 1 1 calc R
C35 C 0.02368(15) 0.17988(15) 0.6237(3) 0.0805(13) Uiso 1 1 d .
H35A H 0.0329 0.2042 0.6596 0.097 Uiso 1 1 calc R
H35B H -0.0003 0.1659 0.6539 0.097 Uiso 1 1 calc R
C32 C 0.12005(14) 0.21183(14) 0.4820(3) 0.0749(12) Uiso 1 1 d .
H32A H 0.1389 0.2033 0.4343 0.090 Uiso 1 1 calc R
H32B H 0.1332 0.2371 0.5092 0.090 Uiso 1 1 calc R
C33 C 0.05496(12) 0.25702(13) 0.4985(3) 0.0618(10) Uiso 1 1 d .
H33A H 0.0739 0.2650 0.5464 0.074 Uiso 1 1 calc R
H33B H 0.0505 0.2831 0.4639 0.074 Uiso 1 1 calc R
C19 C -0.02626(13) 0.19385(14) -0.0032(3) 0.0703(11) Uiso 1 1 d .
H19A H -0.0357 0.2174 0.0333 0.105 Uiso 1 1 calc R
H19B H -0.0305 0.1666 0.0265 0.105 Uiso 1 1 calc R
H19C H -0.0429 0.1939 -0.0561 0.105 Uiso 1 1 calc R
C31 C 0.12043(15) 0.17856(15) 0.5416(3) 0.0794(12) Uiso 1 1 d .
H31A H 0.1218 0.1916 0.5990 0.095 Uiso 1 1 calc R
H31B H 0.1472 0.1622 0.5335 0.095 Uiso 1 1 calc R
C27 C 0.03123(15) 0.16435(15) -0.0952(3) 0.0789(12) Uiso 1 1 d .
H27A H 0.0208 0.1361 -0.0760 0.095 Uiso 1 1 calc R
H27B H 0.0162 0.1719 -0.1486 0.095 Uiso 1 1 calc R
C7 C 0.08414(11) -0.05060(11) 0.1156(2) 0.0509(8) Uiso 1 1 d .
H7A H 0.0623 -0.0356 0.0813 0.061 Uiso 1 1 calc R
H7B H 0.1005 -0.0696 0.0772 0.061 Uiso 1 1 calc R
C20 C 0.11364(16) 0.25777(16) 0.1353(3) 0.0855(14) Uiso 1 1 d .
H20A H 0.1362 0.2394 0.1582 0.128 Uiso 1 1 calc R
H20B H 0.0905 0.2602 0.1770 0.128 Uiso 1 1 calc R
H20C H 0.1253 0.2862 0.1233 0.128 Uiso 1 1 calc R
C16 C -0.15196(17) 0.07775(16) 0.3484(3) 0.0869(14) Uiso 1 1 d .
H16A H -0.1392 0.0715 0.4047 0.104 Uiso 1 1 calc R
H16B H -0.1825 0.0840 0.3588 0.104 Uiso 1 1 calc R
C10 C -0.12519(14) 0.14574(14) 0.0584(3) 0.0729(11) Uiso 1 1 d .
H10A H -0.1082 0.1269 0.0218 0.109 Uiso 1 1 calc R
H10B H -0.1076 0.1699 0.0770 0.109 Uiso 1 1 calc R
H10C H -0.1499 0.1564 0.0266 0.109 Uiso 1 1 calc R
C24 C 0.12960(16) 0.23170(16) -0.0114(3) 0.0847(13) Uiso 1 1 d .
H24A H 0.1559 0.2472 0.0053 0.102 Uiso 1 1 calc R
H24B H 0.1193 0.2445 -0.0652 0.102 Uiso 1 1 calc R
C22 C 0.03104(18) 0.23836(17) -0.0419(4) 0.0955(15) Uiso 1 1 d .
H22A H 0.0039 0.2534 -0.0544 0.115 Uiso 1 1 calc R
H22B H 0.0475 0.2377 -0.0957 0.115 Uiso 1 1 calc R
C13 C -0.16252(18) 0.08150(16) 0.1053(4) 0.0942(15) Uiso 1 1 d .
H13A H -0.1936 0.0873 0.1076 0.113 Uiso 1 1 calc R
H13B H -0.1552 0.0771 0.0446 0.113 Uiso 1 1 calc R
C34 C 0.01529(17) 0.24513(17) 0.5327(4) 0.0969(16) Uiso 1 1 d .
H34A H -0.0073 0.2570 0.4955 0.116 Uiso 1 1 calc R
H34B H 0.0124 0.2592 0.5889 0.116 Uiso 1 1 calc R
C17 C -0.16266(19) 0.14693(19) 0.2779(4) 0.1005(12) Uiso 1 1 d .
H17A H -0.1911 0.1398 0.3015 0.121 Uiso 1 1 calc R
H17B H -0.1558 0.1762 0.2978 0.121 Uiso 1 1 calc R
C15 C -0.15075(18) 0.03993(18) 0.3028(4) 0.0978(16) Uiso 1 1 d .
H15A H -0.1806 0.0309 0.2921 0.117 Uiso 1 1 calc R
H15B H -0.1374 0.0179 0.3395 0.117 Uiso 1 1 calc R
C14 C -0.1559(2) 0.0433(2) 0.1461(4) 0.117(2) Uiso 1 1 d .
H14A H -0.1450 0.0230 0.1029 0.140 Uiso 1 1 calc R
H14B H -0.1843 0.0327 0.1640 0.140 Uiso 1 1 calc R
P1 P 0.19935(2) 0.10921(2) 0.74077(5) 0.03204(14) Uiso 1 1 d .
F1 F 0.21032(6) 0.14632(6) 0.80935(13) 0.0575(5) Uiso 1 1 d .
F2 F 0.19021(6) 0.07658(6) 0.82019(12) 0.0488(4) Uiso 1 1 d .
F3 F 0.24935(6) 0.09467(6) 0.74126(11) 0.0433(4) Uiso 1 1 d .
F4 F 0.14933(7) 0.12301(7) 0.74099(13) 0.0573(5) Uiso 1 1 d .
F5 F 0.20914(7) 0.14060(7) 0.66192(13) 0.0589(5) Uiso 1 1 d .
F6 F 0.18839(7) 0.07068(7) 0.67477(14) 0.0612(5) Uiso 1 1 d .
P2 P 0.69923(3) 0.10760(3) 0.21739(7) 0.0623(2) Uiso 1 1 d .
F7 F 0.72100(10) 0.15297(10) 0.2311(2) 0.1048(9) Uiso 1 1 d .
F8 F 0.66252(9) 0.12504(9) 0.15566(18) 0.0908(8) Uiso 1 1 d .
F9 F 0.66786(9) 0.11630(9) 0.2972(2) 0.0971(8) Uiso 1 1 d .
F10 F 0.73001(10) 0.10038(10) 0.1364(2) 0.1101(10) Uiso 1 1 d .
F11 F 0.73621(12) 0.08997(12) 0.2826(3) 0.1318(12) Uiso 1 1 d .
F12 F 0.68059(11) 0.06138(11) 0.2141(2) 0.1197(11) Uiso 1 1 d .
C37 C 0.7500 0.7500 0.1259(5) 0.0616(19) Uiso 1 4 d S
N13 N 0.7500 0.7500 0.0507(5) 0.085(2) Uiso 1 4 d S
C38 C 0.7500 0.7500 0.2169(7) 0.096(3) Uiso 1 4 d S
H38A H 0.7231 0.7621 0.2377 0.144 Uiso 0.25 1 calc PR
H38B H 0.7740 0.7673 0.2377 0.144 Uiso 0.25 1 calc PR
H38C H 0.7530 0.7206 0.2377 0.144 Uiso 0.25 1 calc PR

loop_
_atom_site_aniso_label
_atom_site_aniso_U_11
_atom_site_aniso_U_22
_atom_site_aniso_U_33
_atom_site_aniso_U_23
_atom_site_aniso_U_13
_atom_site_aniso_U_12
Mo4 0.01804(8) 0.01889(8) 0.01958(8) 0.00014(7) -0.00155(7) -0.00209(7)
Mo2 0.02459(8) 0.02760(9) 0.01900(8) -0.00439(7) 0.00134(7) -0.00787(7)
Mo1 0.01966(8) 0.03598(10) 0.01928(8) -0.00664(8) -0.00085(7) -0.00223(8)
Mo3 0.03956(10) 0.02370(9) 0.01905(9) -0.00525(7) -0.00139(8) -0.00064(8)
Fe3 0.02396(17) 0.02014(16) 0.02052(17) 0.00025(14) -0.00051(15) 0.00054(14)
Fe4 0.02884(18) 0.02834(18) 0.01838(17) -0.00445(15) -0.00254(15) -0.00469(16)
Fe1 0.02661(18) 0.02358(17) 0.02266(18) 0.00340(15) 0.00576(15) -0.00314(15)
Fe2 0.02016(17) 0.0361(2) 0.02469(18) -0.00903(16) 0.00196(15) -0.00769(16)

loop_
_atom_type_symbol
_atom_type_description
_atom_type_scat_dispersion_real
_atom_type_scat_dispersion_imag
_atom_type_scat_source
C C 0.0181 0.0091 'International Tables Vol C Tables 4.2.6.8 and 6.1.1.4'
H H 0.0000 0.0000 'International Tables Vol C Tables 4.2.6.8 and 6.1.1.4'
F F 0.0727 0.0534 'International Tables Vol C Tables 4.2.6.8 and 6.1.1.4'
Fe Fe -1.1336 3.1974 'International Tables Vol C Tables 4.2.6.8 and 6.1.1.4'
Mo Mo -0.0483 2.7339 'International Tables Vol C Tables 4.2.6.8 and 6.1.1.4'
N N 0.0311 0.0180 'International Tables Vol C Tables 4.2.6.8 and 6.1.1.4'
O O 0.0492 0.0322 'International Tables Vol C Tables 4.2.6.8 and 6.1.1.4'
P P 0.2955 0.4335 'International Tables Vol C Tables 4.2.6.8 and 6.1.1.4'

loop_
_geom_angle_atom_site_label_1
_geom_angle_atom_site_label_2
_geom_angle_atom_site_label_3
_geom_angle
O16 Mo4 O14 107.37(11)
O16 Mo4 O15 108.17(10)
O14 Mo4 O15 111.22(9)
O16 Mo4 O13 108.79(11)
O14 Mo4 O13 111.68(10)
O15 Mo4 O13 109.50(10)
O8 Mo2 O6 106.63(10)
O8 Mo2 O7 109.17(10)
O6 Mo2 O7 110.47(9)
O8 Mo2 O5 109.59(10)
O6 Mo2 O5 109.10(9)
O7 Mo2 O5 111.75(8)
O4 Mo1 O3 108.76(10)
O4 Mo1 O2 109.92(8)
O3 Mo1 O2 110.77(10)
O4 Mo1 O1 107.06(10)
O3 Mo1 O1 110.03(11)
O2 Mo1 O1 110.21(10)
O12 Mo3 O9 105.39(11)
O12 Mo3 O11 109.07(10)
O9 Mo3 O11 110.92(11)
O12 Mo3 O10 107.70(10)
O9 Mo3 O10 112.90(10)
O11 Mo3 O10 110.62(9)
O10 Fe3 O3 91.28(9)
O10 Fe3 O14 96.32(8)
O3 Fe3 O14 88.83(9)
O10 Fe3 N7 93.53(10)
O3 Fe3 N7 93.91(11)
O14 Fe3 N7 169.71(11)
O10 Fe3 N8 90.59(10)
O3 Fe3 N8 174.68(11)
O14 Fe3 N8 95.91(10)
N7 Fe3 N8 81.00(12)
O10 Fe3 N9 168.12(8)
O3 Fe3 N9 97.58(9)
O14 Fe3 N9 91.77(8)
N7 Fe3 N9 78.04(11)
N8 Fe3 N9 79.91(10)
O11 Fe4 O15 93.00(8)
O11 Fe4 O7 97.51(8)
O15 Fe4 O7 92.31(8)
O11 Fe4 N12 89.89(9)
O15 Fe4 N12 172.89(8)
O7 Fe4 N12 93.75(8)
O11 Fe4 N11 92.49(9)
O15 Fe4 N11 93.97(9)
O7 Fe4 N11 167.90(9)
N12 Fe4 N11 79.41(9)
O11 Fe4 N10 167.63(9)
O15 Fe4 N10 96.21(8)
O7 Fe4 N10 90.36(8)
N12 Fe4 N10 80.04(8)
N11 Fe4 N10 78.68(9)
O1 Fe1 O13 99.68(10)
O1 Fe1 O5 98.90(9)
O13 Fe1 O5 97.95(9)
O1 Fe1 N1 164.93(10)
O13 Fe1 N1 90.83(9)
O5 Fe1 N1 90.23(8)
O1 Fe1 N2 88.43(10)
O13 Fe1 N2 166.40(10)
O5 Fe1 N2 91.50(8)
N1 Fe1 N2 79.32(9)
O1 Fe1 N3 90.07(9)
O13 Fe1 N3 89.84(9)
O5 Fe1 N3 166.92(8)
N1 Fe1 N3 79.10(8)
N2 Fe1 N3 79.18(8)
O6 Fe2 O9 90.67(9)
O6 Fe2 O2 92.14(8)
O9 Fe2 O2 95.16(9)
O6 Fe2 N4 172.31(10)
O9 Fe2 N4 93.00(10)
O2 Fe2 N4 94.26(9)
O6 Fe2 N5 95.70(9)
O9 Fe2 N5 170.95(10)
O2 Fe2 N5 91.03(8)
N4 Fe2 N5 79.94(10)
O6 Fe2 N6 93.25(9)
O9 Fe2 N6 94.12(10)
O2 Fe2 N6 169.21(8)
N4 Fe2 N6 79.76(10)
N5 Fe2 N6 79.14(9)
Mo2 O7 Fe4 138.47(11)
Mo3 O10 Fe3 145.45(11)
Mo4 O15 Fe4 168.38(12)
Mo4 O14 Fe3 139.68(11)
Mo3 O11 Fe4 145.96(12)
Mo4 O13 Fe1 145.21(13)
Mo2 O6 Fe2 169.25(13)
Mo2 O5 Fe1 145.76(11)
Mo3 O9 Fe2 158.22(15)
Mo1 O1 Fe1 152.69(15)
Mo1 O3 Fe3 168.06(15)
Mo1 O2 Fe2 131.86(9)
C31 N10 C28 111.0(3)
C31 N10 C36 112.0(3)
C28 N10 C36 108.8(3)
C31 N10 Fe4 108.9(2)
C28 N10 Fe4 111.04(18)
C36 N10 Fe4 105.0(2)
C26 N9 C21 109.4(2)
C26 N9 C25 115.2(3)
C21 N9 C25 108.6(2)
C26 N9 Fe3 109.92(18)
C21 N9 Fe3 110.07(17)
C25 N9 Fe3 103.56(19)
C35 N12 C30 110.2(3)
C35 N12 C34 114.2(3)
C30 N12 C34 107.6(3)
C35 N12 Fe4 108.3(2)
C30 N12 Fe4 111.12(18)
C34 N12 Fe4 105.4(2)
C1 N1 C9 109.2(2)
C1 N1 C4 109.0(2)
C9 N1 C4 112.6(2)
C1 N1 Fe1 111.66(18)
C9 N1 Fe1 104.63(17)
C4 N1 Fe1 109.73(17)
C8 N3 C3 110.7(2)
C8 N3 C7 112.0(2)
C3 N3 C7 108.7(2)
C8 N3 Fe1 110.79(17)
C3 N3 Fe1 110.89(17)
C7 N3 Fe1 103.59(17)
C2 N2 C6 109.4(3)
C2 N2 C5 109.1(3)
C6 N2 C5 113.3(2)
C2 N2 Fe1 111.7(2)
C6 N2 Fe1 109.60(19)
C5 N2 Fe1 103.62(18)
C14 N5 C11 109.2(3)
C14 N5 C15 113.8(4)
C11 N5 C15 107.6(3)
C14 N5 Fe2 105.7(3)
C11 N5 Fe2 112.1(2)
C15 N5 Fe2 108.4(3)
C33 N11 C32 113.6(3)
C33 N11 C29 109.3(3)
C32 N11 C29 108.4(3)
C33 N11 Fe4 108.5(2)
C32 N11 Fe4 105.7(2)
C29 N11 Fe4 111.4(2)
C17 N6 C16 113.1(3)
C17 N6 C12 109.7(3)
C16 N6 C12 110.0(3)
C17 N6 Fe2 106.0(3)
C16 N6 Fe2 105.2(2)
C12 N6 Fe2 112.77(19)
N9 C21 H21A 109.5
N9 C21 H21B 109.5
H21A C21 H21B 109.5
N9 C21 H21C 109.5
H21A C21 H21C 109.5
H21B C21 H21C 109.5
C10 N4 C18 110.2(3)
C10 N4 C13 109.8(3)
C18 N4 C13 112.8(4)
C10 N4 Fe2 111.8(2)
C18 N4 Fe2 107.3(3)
C13 N4 Fe2 104.9(3)
C24 N8 C20 114.1(4)
C24 N8 C23 111.0(3)
C20 N8 C23 113.8(3)
C24 N8 Fe3 109.1(3)
C20 N8 Fe3 110.3(3)
C23 N8 Fe3 97.2(2)
N3 C3 H3A 109.5
N3 C3 H3B 109.5
H3A C3 H3B 109.5
N3 C3 H3C 109.5
H3A C3 H3C 109.5
H3B C3 H3C 109.5
N1 C1 H1A 109.5
N1 C1 H1B 109.5
H1A C1 H1B 109.5
N1 C1 H1C 109.5
H1A C1 H1C 109.5
H1B C1 H1C 109.5
N12 C30 H30A 109.5
N12 C30 H30B 109.5
H30A C30 H30B 109.5
N12 C30 H30C 109.5
H30A C30 H30C 109.5
H30B C30 H30C 109.5
C7 C6 N2 113.5(3)
C7 C6 H6A 108.9
N2 C6 H6A 108.9
C7 C6 H6B 108.9
N2 C6 H6B 108.9
H6A C6 H6B 107.7
N10 C28 H28A 109.5
N10 C28 H28B 109.5
H28A C28 H28B 109.5
N10 C28 H28C 109.5
H28A C28 H28C 109.5
H28B C28 H28C 109.5
C4 C5 N2 112.2(3)
C4 C5 H5A 109.2
N2 C5 H5A 109.2
C4 C5 H5B 109.2
N2 C5 H5B 109.2
H5A C5 H5B 107.9
N1 C9 C8 111.6(2)
N1 C9 H9A 109.3
C8 C9 H9A 109.3
N1 C9 H9B 109.3
C8 C9 H9B 109.3
H9A C9 H9B 108.0
C5 C4 N1 113.4(3)
C5 C4 H4A 108.9
N1 C4 H4A 108.9
C5 C4 H4B 108.9
N1 C4 H4B 108.9
H4A C4 H4B 107.7
C22 N7 C19 112.6(4)
C22 N7 C27 116.9(4)
C19 N7 C27 105.1(3)
C22 N7 Fe3 109.4(3)
C19 N7 Fe3 111.6(2)
C27 N7 Fe3 100.8(2)
N3 C8 C9 111.4(2)
N3 C8 H8A 109.3
C9 C8 H8A 109.3
N3 C8 H8B 109.3
C9 C8 H8B 109.3
H8A C8 H8B 108.0
C27 C26 N9 114.4(3)
C27 C26 H26A 108.7
N9 C26 H26A 108.7
C27 C26 H26B 108.7
N9 C26 H26B 108.7
H26A C26 H26B 107.6
C22 C23 N8 111.2(3)
C22 C23 H23A 109.4
N8 C23 H23A 109.4
C22 C23 H23B 109.4
N8 C23 H23B 109.4
H23A C23 H23B 108.0
N6 C12 H12A 109.5
N6 C12 H12B 109.5
H12A C12 H12B 109.5
N6 C12 H12C 109.5
H12A C12 H12C 109.5
H12B C12 H12C 109.5
N11 C29 H29A 109.5
N11 C29 H29B 109.5
H29A C29 H29B 109.5
N11 C29 H29C 109.5
H29A C29 H29C 109.5
H29B C29 H29C 109.5
C17 C18 N4 118.4(5)
C17 C18 H18A 107.7
N4 C18 H18A 107.7
C17 C18 H18B 107.7
N4 C18 H18B 107.7
H18A C18 H18B 107.1
C35 C36 N10 118.0(4)
C35 C36 H36A 107.8
N10 C36 H36A 107.8
C35 C36 H36B 107.8
N10 C36 H36B 107.8
H36A C36 H36B 107.2
N5 C11 H11A 109.5
N5 C11 H11B 109.5
H11A C11 H11B 109.5
N5 C11 H11C 109.5
H11A C11 H11C 109.5
H11B C11 H11C 109.5
N2 C2 H2A 109.5
N2 C2 H2B 109.5
H2A C2 H2B 109.5
N2 C2 H2C 109.5
H2A C2 H2C 109.5
H2B C2 H2C 109.5
C24 C25 N9 112.2(3)
C24 C25 H25A 109.2
N9 C25 H25A 109.2
C24 C25 H25B 109.2
N9 C25 H25B 109.2
H25A C25 H25B 107.9
C36 C35 N12 120.5(4)
C36 C35 H35A 107.2
N12 C35 H35A 107.2
C36 C35 H35B 107.2
N12 C35 H35B 107.2
H35A C35 H35B 106.8
C31 C32 N11 118.9(4)
C31 C32 H32A 107.6
N11 C32 H32A 107.6
C31 C32 H32B 107.6
N11 C32 H32B 107.6
H32A C32 H32B 107.0
C34 C33 N11 118.6(4)
C34 C33 H33A 107.7
N11 C33 H33A 107.7
C34 C33 H33B 107.7
N11 C33 H33B 107.7
H33A C33 H33B 107.1
N7 C19 H19A 109.5
N7 C19 H19B 109.5
H19A C19 H19B 109.5
N7 C19 H19C 109.5
H19A C19 H19C 109.5
H19B C19 H19C 109.5
C32 C31 N10 118.3(4)
C32 C31 H31A 107.7
N10 C31 H31A 107.7
C32 C31 H31B 107.7
N10 C31 H31B 107.7
H31A C31 H31B 107.1
C26 C27 N7 109.9(4)
C26 C27 H27A 109.7
N7 C27 H27A 109.7
C26 C27 H27B 109.7
N7 C27 H27B 109.7
H27A C27 H27B 108.2
C6 C7 N3 110.9(3)
C6 C7 H7A 109.5
N3 C7 H7A 109.5
C6 C7 H7B 109.5
N3 C7 H7B 109.5
H7A C7 H7B 108.0
N8 C20 H20A 109.5
N8 C20 H20B 109.5
H20A C20 H20B 109.5
N8 C20 H20C 109.5
H20A C20 H20C 109.5
H20B C20 H20C 109.5
C15 C16 N6 123.8(5)
C15 C16 H16A 106.4
N6 C16 H16A 106.4
C15 C16 H16B 106.4
N6 C16 H16B 106.4
H16A C16 H16B 106.5
N4 C10 H10A 109.5
N4 C10 H10B 109.5
H10A C10 H10B 109.5
N4 C10 H10C 109.5
H10A C10 H10C 109.5
H10B C10 H10C 109.5
N8 C24 C25 115.5(4)
N8 C24 H24A 108.4
C25 C24 H24A 108.4
N8 C24 H24B 108.4
C25 C24 H24B 108.4
H24A C24 H24B 107.5
N7 C22 C23 122.0(5)
N7 C22 H22A 106.8
C23 C22 H22A 106.8
N7 C22 H22B 106.8
C23 C22 H22B 106.8
H22A C22 H22B 106.7
C14 C13 N4 121.2(5)
C14 C13 H13A 107.0
N4 C13 H13A 107.0
C14 C13 H13B 107.0
N4 C13 H13B 107.0
H13A C13 H13B 106.8
C33 C34 N12 117.9(4)
C33 C34 H34A 107.8
N12 C34 H34A 107.8
C33 C34 H34B 107.8
N12 C34 H34B 107.8
H34A C34 H34B 107.2
C18 C17 N6 122.9(5)
C18 C17 H17A 106.6
N6 C17 H17A 106.6
C18 C17 H17B 106.6
N6 C17 H17B 106.6
H17A C17 H17B 106.6
C16 C15 N5 117.7(5)
C16 C15 H15A 107.9
N5 C15 H15A 107.9
C16 C15 H15B 107.9
N5 C15 H15B 107.9
H15A C15 H15B 107.2
C13 C14 N5 121.6(5)
C13 C14 H14A 106.9
N5 C14 H14A 106.9
C13 C14 H14B 106.9
N5 C14 H14B 106.9
H14A C14 H14B 106.7
F5 P1 F1 91.94(11)
F5 P1 F4 91.30(11)
F1 P1 F4 90.69(11)
F5 P1 F6 90.12(11)
F1 P1 F6 177.89(12)
F4 P1 F6 89.73(11)
F5 P1 F3 89.51(10)
F1 P1 F3 89.63(10)
F4 P1 F3 179.11(11)
F6 P1 F3 89.91(10)
F5 P1 F2 178.75(12)
F1 P1 F2 88.70(10)
F4 P1 F2 89.76(10)
F6 P1 F2 89.24(11)
F3 P1 F2 89.42(9)
F12 P2 F7 173.1(2)
F12 P2 F8 91.58(18)
F7 P2 F8 94.90(16)
F12 P2 F10 93.84(19)
F7 P2 F10 88.65(17)
F8 P2 F10 89.91(17)
F12 P2 F9 87.42(18)
F7 P2 F9 90.25(17)
F8 P2 F9 88.66(16)
F10 P2 F9 178.11(18)
F12 P2 F11 88.5(2)
F7 P2 F11 85.01(19)
F8 P2 F11 178.69(19)
F10 P2 F11 91.39(19)
F9 P2 F11 90.04(18)
N13 C37 C38 180.000(6)

loop_
_geom_bond_atom_site_label_1
_geom_bond_atom_site_label_2
_geom_bond_distance
Mo4 O16 1.693(2)
Mo4 O14 1.752(2)
Mo4 O15 1.7739(19)
Mo4 O13 1.794(2)
Mo2 O8 1.697(2)
Mo2 O6 1.752(2)
Mo2 O7 1.7752(19)
Mo2 O5 1.7985(18)
Mo1 O4 1.7044(19)
Mo1 O3 1.722(2)
Mo1 O2 1.7589(17)
Mo1 O1 1.819(3)
Mo3 O12 1.708(2)
Mo3 O9 1.763(2)
Mo3 O11 1.782(2)
Mo3 O10 1.7876(19)
Fe3 O10 2.001(2)
Fe3 O3 2.018(2)
Fe3 O14 2.046(2)
Fe3 N7 2.213(3)
Fe3 N8 2.219(3)
Fe3 N9 2.221(2)
Fe4 O11 1.971(2)
Fe4 O15 1.990(2)
Fe4 O7 2.0207(19)
Fe4 N12 2.195(2)
Fe4 N11 2.220(2)
Fe4 N10 2.228(2)
Fe1 O1 1.930(3)
Fe1 O13 1.931(2)
Fe1 O5 1.9359(19)
Fe1 N1 2.212(2)
Fe1 N2 2.217(2)
Fe1 N3 2.220(2)
Fe2 O6 2.019(2)
Fe2 O9 2.023(2)
Fe2 O2 2.0875(18)
Fe2 N4 2.218(3)
Fe2 N5 2.229(3)
Fe2 N6 2.240(2)
N10 C31 1.459(5)
N10 C28 1.465(4)
N10 C36 1.475(5)
N9 C26 1.443(4)
N9 C21 1.485(4)
N9 C25 1.493(4)
N12 C35 1.437(5)
N12 C30 1.471(4)
N12 C34 1.486(6)
N1 C1 1.466(4)
N1 C9 1.472(4)
N1 C4 1.487(4)
N3 C8 1.484(4)
N3 C3 1.486(4)
N3 C7 1.489(4)
N2 C2 1.456(4)
N2 C6 1.481(4)
N2 C5 1.484(4)
N5 C14 1.429(7)
N5 C11 1.432(5)
N5 C15 1.460(6)
N11 C33 1.458(5)
N11 C32 1.462(5)
N11 C29 1.466(4)
N6 C17 1.424(6)
N6 C16 1.460(5)
N6 C12 1.460(4)
C21 H21A 0.9600
C21 H21B 0.9600
C21 H21C 0.9600
N4 C10 1.447(5)
N4 C18 1.468(6)
N4 C13 1.474(6)
N8 C24 1.456(6)
N8 C20 1.458(6)
N8 C23 1.643(5)
C3 H3A 0.9600
C3 H3B 0.9600
C3 H3C 0.9600
C1 H1A 0.9600
C1 H1B 0.9600
C1 H1C 0.9600
C30 H30A 0.9600
C30 H30B 0.9600
C30 H30C 0.9600
C6 C7 1.479(5)
C6 H6A 0.9700
C6 H6B 0.9700
C28 H28A 0.9600
C28 H28B 0.9600
C28 H28C 0.9600
C5 C4 1.466(5)
C5 H5A 0.9700
C5 H5B 0.9700
C9 C8 1.510(4)
C9 H9A 0.9700
C9 H9B 0.9700
C4 H4A 0.9700
C4 H4B 0.9700
N7 C22 1.261(6)
N7 C19 1.503(5)
N7 C27 1.565(6)
C8 H8A 0.9700
C8 H8B 0.9700
C26 C27 1.384(6)
C26 H26A 0.9700
C26 H26B 0.9700
C23 C22 1.391(6)
C23 H23A 0.9700
C23 H23B 0.9700
C12 H12A 0.9600
C12 H12B 0.9600
C12 H12C 0.9600
C29 H29A 0.9600
C29 H29B 0.9600
C29 H29C 0.9600
C18 C17 1.385(8)
C18 H18A 0.9700
C18 H18B 0.9700
C36 C35 1.396(6)
C36 H36A 0.9700
C36 H36B 0.9700
C11 H11A 0.9600
C11 H11B 0.9600
C11 H11C 0.9600
C2 H2A 0.9600
C2 H2B 0.9600
C2 H2C 0.9600
C25 C24 1.473(6)
C25 H25A 0.9700
C25 H25B 0.9700
C35 H35A 0.9700
C35 H35B 0.9700
C32 C31 1.372(6)
C32 H32A 0.9700
C32 H32B 0.9700
C33 C34 1.375(7)
C33 H33A 0.9700
C33 H33B 0.9700
C19 H19A 0.9600
C19 H19B 0.9600
C19 H19C 0.9600
C31 H31A 0.9700
C31 H31B 0.9700
C27 H27A 0.9700
C27 H27B 0.9700
C7 H7A 0.9700
C7 H7B 0.9700
C20 H20A 0.9600
C20 H20B 0.9600
C20 H20C 0.9600
C16 C15 1.355(7)
C16 H16A 0.9700
C16 H16B 0.9700
C10 H10A 0.9600
C10 H10B 0.9600
C10 H10C 0.9600
C24 H24A 0.9700
C24 H24B 0.9700
C22 H22A 0.9700
C22 H22B 0.9700
C13 C14 1.343(8)
C13 H13A 0.9700
C13 H13B 0.9700
C34 H34A 0.9700
C34 H34B 0.9700
C17 H17A 0.9700
C17 H17B 0.9700
C15 H15A 0.9700
C15 H15B 0.9700
C14 H14A 0.9700
C14 H14B 0.9700
P1 F5 1.578(2)
P1 F1 1.588(2)
P1 F4 1.591(2)
P1 F6 1.594(2)
P1 F3 1.5965(18)
P1 F2 1.6042(19)
P2 F12 1.529(4)
P2 F7 1.557(3)
P2 F8 1.567(3)
P2 F10 1.579(3)
P2 F9 1.583(3)
P2 F11 1.608(4)
C37 N13 1.158(11)
C37 C38 1.400(13)

loop_
_geom_torsion_atom_site_label_1
_geom_torsion_atom_site_label_2
_geom_torsion_atom_site_label_3
_geom_torsion_atom_site_label_4
_geom_torsion
O8 Mo2 O7 Fe4 -177.78(15)
O6 Mo2 O7 Fe4 -60.83(18)
O5 Mo2 O7 Fe4 60.83(17)
O11 Fe4 O7 Mo2 68.60(17)
O15 Fe4 O7 Mo2 -24.74(16)
N12 Fe4 O7 Mo2 158.98(16)
N11 Fe4 O7 Mo2 -145.9(3)
N10 Fe4 O7 Mo2 -120.97(16)
O12 Mo3 O10 Fe3 -131.3(2)
O9 Mo3 O10 Fe3 -15.4(2)
O11 Mo3 O10 Fe3 109.6(2)
O3 Fe3 O10 Mo3 -8.6(2)
O14 Fe3 O10 Mo3 -97.5(2)
N7 Fe3 O10 Mo3 85.4(2)
N8 Fe3 O10 Mo3 166.4(2)
N9 Fe3 O10 Mo3 129.8(4)
O16 Mo4 O15 Fe4 11.1(6)
O14 Mo4 O15 Fe4 -106.6(6)
O13 Mo4 O15 Fe4 129.5(6)
O11 Fe4 O15 Mo4 126.7(6)
O7 Fe4 O15 Mo4 -135.6(6)
N12 Fe4 O15 Mo4 12.8(11)
N11 Fe4 O15 Mo4 34.0(6)
N10 Fe4 O15 Mo4 -45.0(6)
O16 Mo4 O14 Fe3 -156.95(17)
O15 Mo4 O14 Fe3 -38.79(19)
O13 Mo4 O14 Fe3 83.87(18)
O10 Fe3 O14 Mo4 48.14(18)
O3 Fe3 O14 Mo4 -43.02(18)
N7 Fe3 O14 Mo4 -148.7(5)
N8 Fe3 O14 Mo4 139.39(18)
N9 Fe3 O14 Mo4 -140.57(17)
O12 Mo3 O11 Fe4 -158.5(2)
O9 Mo3 O11 Fe4 85.9(2)
O10 Mo3 O11 Fe4 -40.2(2)
O15 Fe4 O11 Mo3 5.2(2)
O7 Fe4 O11 Mo3 -87.5(2)
N12 Fe4 O11 Mo3 178.7(2)
N11 Fe4 O11 Mo3 99.4(2)
N10 Fe4 O11 Mo3 143.4(3)
O16 Mo4 O13 Fe1 141.7(2)
O14 Mo4 O13 Fe1 -100.0(2)
O15 Mo4 O13 Fe1 23.7(3)
O1 Fe1 O13 Mo4 65.7(2)
O5 Fe1 O13 Mo4 -34.8(2)
N1 Fe1 O13 Mo4 -125.2(2)
N2 Fe1 O13 Mo4 -168.4(3)
N3 Fe1 O13 Mo4 155.7(2)
O8 Mo2 O6 Fe2 65.1(7)
O7 Mo2 O6 Fe2 -53.4(7)
O5 Mo2 O6 Fe2 -176.7(7)
O9 Fe2 O6 Mo2 82.7(7)
O2 Fe2 O6 Mo2 178(100)
N4 Fe2 O6 Mo2 -35.8(13)
N5 Fe2 O6 Mo2 -90.8(7)
N6 Fe2 O6 Mo2 -11.4(7)
O8 Mo2 O5 Fe1 125.24(19)
O6 Mo2 O5 Fe1 8.8(2)
O7 Mo2 O5 Fe1 -113.61(18)
O1 Fe1 O5 Mo2 -11.7(2)
O13 Fe1 O5 Mo2 89.47(19)
N1 Fe1 O5 Mo2 -179.66(19)
N2 Fe1 O5 Mo2 -100.34(19)
N3 Fe1 O5 Mo2 -144.5(3)
O12 Mo3 O9 Fe2 -136.6(4)
O11 Mo3 O9 Fe2 -18.7(4)
O10 Mo3 O9 Fe2 106.1(4)
O6 Fe2 O9 Mo3 -13.8(4)
O2 Fe2 O9 Mo3 -106.1(4)
N4 Fe2 O9 Mo3 159.4(4)
N5 Fe2 O9 Mo3 121.0(6)
N6 Fe2 O9 Mo3 79.5(4)
O4 Mo1 O1 Fe1 120.7(3)
O3 Mo1 O1 Fe1 2.6(4)
O2 Mo1 O1 Fe1 -119.8(3)
O13 Fe1 O1 Mo1 -15.8(3)
O5 Fe1 O1 Mo1 83.9(3)
N1 Fe1 O1 Mo1 -149.4(3)
N2 Fe1 O1 Mo1 175.2(3)
N3 Fe1 O1 Mo1 -105.6(3)
O4 Mo1 O3 Fe3 -5.0(8)
O2 Mo1 O3 Fe3 -125.9(7)
O1 Mo1 O3 Fe3 112.0(7)
O10 Fe3 O3 Mo1 158.0(7)
O14 Fe3 O3 Mo1 -105.7(7)
N7 Fe3 O3 Mo1 64.3(7)
N8 Fe3 O3 Mo1 47.4(17)
N9 Fe3 O3 Mo1 -14.1(7)
O4 Mo1 O2 Fe2 -172.92(11)
O3 Mo1 O2 Fe2 -52.70(16)
O1 Mo1 O2 Fe2 69.31(15)
O6 Fe2 O2 Mo1 -38.85(13)
O9 Fe2 O2 Mo1 52.01(14)
N4 Fe2 O2 Mo1 145.42(14)
N5 Fe2 O2 Mo1 -134.59(13)
N6 Fe2 O2 Mo1 -158.7(4)
O11 Fe4 N10 C31 -60.0(5)
O15 Fe4 N10 C31 78.0(2)
O7 Fe4 N10 C31 170.3(2)
N12 Fe4 N10 C31 -95.9(2)
N11 Fe4 N10 C31 -14.8(2)
O11 Fe4 N10 C28 177.5(4)
O15 Fe4 N10 C28 -44.53(19)
O7 Fe4 N10 C28 47.83(19)
N12 Fe4 N10 C28 141.6(2)
N11 Fe4 N10 C28 -137.3(2)
O11 Fe4 N10 C36 60.1(5)
O15 Fe4 N10 C36 -162.0(2)
O7 Fe4 N10 C36 -69.6(2)
N12 Fe4 N10 C36 24.1(2)
N11 Fe4 N10 C36 105.2(2)
O10 Fe3 N9 C26 -56.4(5)
O3 Fe3 N9 C26 81.5(2)
O14 Fe3 N9 C26 170.5(2)
N7 Fe3 N9 C26 -10.9(2)
N8 Fe3 N9 C26 -93.8(2)
O10 Fe3 N9 C21 -177.0(3)
O3 Fe3 N9 C21 -39.06(19)
O14 Fe3 N9 C21 50.00(18)
N7 Fe3 N9 C21 -131.5(2)
N8 Fe3 N9 C21 145.7(2)
O10 Fe3 N9 C25 67.1(5)
O3 Fe3 N9 C25 -154.97(19)
O14 Fe3 N9 C25 -65.91(19)
N7 Fe3 N9 C25 112.6(2)
N8 Fe3 N9 C25 29.8(2)
O11 Fe4 N12 C35 170.5(2)
O15 Fe4 N12 C35 -75.4(7)
O7 Fe4 N12 C35 73.0(2)
N11 Fe4 N12 C35 -97.0(2)
N10 Fe4 N12 C35 -16.7(2)
O11 Fe4 N12 C30 49.35(19)
O15 Fe4 N12 C30 163.5(6)
O7 Fe4 N12 C30 -48.18(19)
N11 Fe4 N12 C30 141.9(2)
N10 Fe4 N12 C30 -137.88(19)
O11 Fe4 N12 C34 -66.9(3)
O15 Fe4 N12 C34 47.2(8)
O7 Fe4 N12 C34 -164.4(2)
N11 Fe4 N12 C34 25.7(2)
N10 Fe4 N12 C34 105.9(3)
O1 Fe1 N1 C1 -166.6(3)
O13 Fe1 N1 C1 58.94(19)
O5 Fe1 N1 C1 -39.01(19)
N2 Fe1 N1 C1 -130.5(2)
N3 Fe1 N1 C1 148.6(2)
O1 Fe1 N1 C9 75.4(4)
O13 Fe1 N1 C9 -59.02(18)
O5 Fe1 N1 C9 -156.97(17)
N2 Fe1 N1 C9 111.55(18)
N3 Fe1 N1 C9 30.65(17)
O1 Fe1 N1 C4 -45.7(4)
O13 Fe1 N1 C4 179.89(19)
O5 Fe1 N1 C4 81.94(19)
N2 Fe1 N1 C4 -9.54(18)
N3 Fe1 N1 C4 -90.44(19)
O1 Fe1 N3 C8 -176.65(18)
O13 Fe1 N3 C8 83.68(18)
O5 Fe1 N3 C8 -43.1(4)
N1 Fe1 N3 C8 -7.20(17)
N2 Fe1 N3 C8 -88.26(18)
O1 Fe1 N3 C3 59.98(19)
O13 Fe1 N3 C3 -39.70(19)
O5 Fe1 N3 C3 -166.4(3)
N1 Fe1 N3 C3 -130.57(19)
N2 Fe1 N3 C3 148.37(19)
O1 Fe1 N3 C7 -56.40(18)
O13 Fe1 N3 C7 -156.08(18)
O5 Fe1 N3 C7 77.2(4)
N1 Fe1 N3 C7 113.05(18)
N2 Fe1 N3 C7 31.99(18)
O1 Fe1 N2 C2 -40.4(2)
O13 Fe1 N2 C2 -167.4(4)
O5 Fe1 N2 C2 58.5(2)
N1 Fe1 N2 C2 148.5(2)
N3 Fe1 N2 C2 -130.7(2)
O1 Fe1 N2 C6 81.1(2)
O13 Fe1 N2 C6 -45.9(5)
O5 Fe1 N2 C6 179.95(19)
N1 Fe1 N2 C6 -90.1(2)
N3 Fe1 N2 C6 -9.30(19)
O1 Fe1 N2 C5 -157.65(19)
O13 Fe1 N2 C5 75.3(4)
O5 Fe1 N2 C5 -58.78(18)
N1 Fe1 N2 C5 31.17(18)
N3 Fe1 N2 C5 111.97(19)
O6 Fe2 N5 C14 -165.1(3)
O9 Fe2 N5 C14 60.3(7)
O2 Fe2 N5 C14 -72.9(3)
N4 Fe2 N5 C14 21.3(3)
N6 Fe2 N5 C14 102.6(3)
O6 Fe2 N5 C11 -46.2(2)
O9 Fe2 N5 C11 179(38)
O2 Fe2 N5 C11 46.0(2)
N4 Fe2 N5 C11 140.2(2)
N6 Fe2 N5 C11 -138.4(2)
O6 Fe2 N5 C15 72.4(3)
O9 Fe2 N5 C15 -62.1(7)
O2 Fe2 N5 C15 164.7(3)
N4 Fe2 N5 C15 -101.2(3)
N6 Fe2 N5 C15 -19.8(3)
O11 Fe4 N11 C33 73.9(2)
O15 Fe4 N11 C33 167.1(2)
O7 Fe4 N11 C33 -71.9(5)
N12 Fe4 N11 C33 -15.6(2)
N10 Fe4 N11 C33 -97.4(2)
O11 Fe4 N11 C32 -164.0(2)
O15 Fe4 N11 C32 -70.8(2)
O7 Fe4 N11 C32 50.2(5)
N12 Fe4 N11 C32 106.6(2)
N10 Fe4 N11 C32 24.7(2)
O11 Fe4 N11 C29 -46.5(2)
O15 Fe4 N11 C29 46.7(2)
O7 Fe4 N11 C29 167.7(4)
N12 Fe4 N11 C29 -135.9(2)
N10 Fe4 N11 C29 142.2(2)
O6 Fe2 N6 C17 164.0(3)
O9 Fe2 N6 C17 73.1(3)
O2 Fe2 N6 C17 -76.2(5)
N4 Fe2 N6 C17 -19.2(3)
N5 Fe2 N6 C17 -100.8(3)
O6 Fe2 N6 C16 -76.0(2)
O9 Fe2 N6 C16 -166.9(2)
O2 Fe2 N6 C16 43.8(5)
N4 Fe2 N6 C16 100.8(3)
N5 Fe2 N6 C16 19.2(2)
O6 Fe2 N6 C12 44.0(2)
O9 Fe2 N6 C12 -46.9(2)
O2 Fe2 N6 C12 163.8(4)
N4 Fe2 N6 C12 -139.3(2)
N5 Fe2 N6 C12 139.1(2)
O6 Fe2 N4 C10 165.0(7)
O9 Fe2 N4 C10 46.6(3)
O2 Fe2 N4 C10 -48.8(2)
N5 Fe2 N4 C10 -139.1(3)
N6 Fe2 N4 C10 140.2(3)
O6 Fe2 N4 C18 44.1(8)
O9 Fe2 N4 C18 -74.3(3)
O2 Fe2 N4 C18 -169.7(3)
N5 Fe2 N4 C18 100.0(3)
N6 Fe2 N4 C18 19.3(3)
O6 Fe2 N4 C13 -76.1(8)
O9 Fe2 N4 C13 165.5(3)
O2 Fe2 N4 C13 70.1(3)
N5 Fe2 N4 C13 -20.2(3)
N6 Fe2 N4 C13 -100.9(3)
O10 Fe3 N8 C24 177.9(3)
O3 Fe3 N8 C24 -71.5(13)
O14 Fe3 N8 C24 81.5(3)
N7 Fe3 N8 C24 -88.6(3)
N9 Fe3 N8 C24 -9.2(3)
O10 Fe3 N8 C20 51.9(3)
O3 Fe3 N8 C20 162.5(11)
O14 Fe3 N8 C20 -44.5(3)
N7 Fe3 N8 C20 145.4(3)
N9 Fe3 N8 C20 -135.3(3)
O10 Fe3 N8 C23 -66.82(19)
O3 Fe3 N8 C23 43.7(13)
O14 Fe3 N8 C23 -163.24(19)
N7 Fe3 N8 C23 26.7(2)
N9 Fe3 N8 C23 106.0(2)
C2 N2 C6 C7 106.2(3)
C5 N2 C6 C7 -131.8(3)
Fe1 N2 C6 C7 -16.5(3)
C2 N2 C5 C4 -169.7(3)
C6 N2 C5 C4 68.1(3)
Fe1 N2 C5 C4 -50.6(3)
C1 N1 C9 C8 -170.7(2)
C4 N1 C9 C8 68.0(3)
Fe1 N1 C9 C8 -51.1(3)
N2 C5 C4 N1 46.0(4)
C1 N1 C4 C5 107.2(3)
C9 N1 C4 C5 -131.5(3)
Fe1 N1 C4 C5 -15.3(3)
O10 Fe3 N7 C22 80.7(3)
O3 Fe3 N7 C22 172.2(3)
O14 Fe3 N7 C22 -82.6(7)
N8 Fe3 N7 C22 -9.4(3)
N9 Fe3 N7 C22 -90.9(3)
O10 Fe3 N7 C19 -44.6(3)
O3 Fe3 N7 C19 46.9(3)
O14 Fe3 N7 C19 152.1(5)
N8 Fe3 N7 C19 -134.6(3)
N9 Fe3 N7 C19 143.9(3)
O10 Fe3 N7 C27 -155.7(2)
O3 Fe3 N7 C27 -64.1(2)
O14 Fe3 N7 C27 41.1(7)
N8 Fe3 N7 C27 114.3(2)
N9 Fe3 N7 C27 32.8(2)
C3 N3 C8 C9 105.6(3)
C7 N3 C8 C9 -133.0(3)
Fe1 N3 C8 C9 -17.9(3)
N1 C9 C8 N3 47.6(3)
C21 N9 C26 C27 102.3(4)
C25 N9 C26 C27 -135.1(3)
Fe3 N9 C26 C27 -18.6(4)
C24 N8 C23 C22 69.1(4)
C20 N8 C23 C22 -160.5(4)
Fe3 N8 C23 C22 -44.6(4)
C10 N4 C18 C17 -139.0(5)
C13 N4 C18 C17 98.0(6)
Fe2 N4 C18 C17 -17.1(6)
C31 N10 C36 C35 88.0(4)
C28 N10 C36 C35 -148.8(4)
Fe4 N10 C36 C35 -29.9(4)
C26 N9 C25 C24 72.3(4)
C21 N9 C25 C24 -164.7(3)
Fe3 N9 C25 C24 -47.7(4)
N10 C36 C35 N12 17.8(6)
C30 N12 C35 C36 127.3(4)
C34 N12 C35 C36 -111.5(5)
Fe4 N12 C35 C36 5.6(5)
C33 N11 C32 C31 84.5(5)
C29 N11 C32 C31 -153.8(4)
Fe4 N11 C32 C31 -34.3(4)
C32 N11 C33 C34 -116.2(4)
C29 N11 C33 C34 122.7(4)
Fe4 N11 C33 C34 1.0(4)
N11 C32 C31 N10 23.6(6)
C28 N10 C31 C32 123.6(4)
C36 N10 C31 C32 -114.5(4)
Fe4 N10 C31 C32 1.1(5)
N9 C26 C27 N7 51.4(4)
C22 N7 C27 C26 63.0(5)
C19 N7 C27 C26 -171.4(3)
Fe3 N7 C27 C26 -55.3(4)
N2 C6 C7 N3 47.6(4)
C8 N3 C7 C6 67.7(3)
C3 N3 C7 C6 -169.7(3)
Fe1 N3 C7 C6 -51.7(3)
C17 N6 C16 C15 97.4(6)
C12 N6 C16 C15 -139.6(5)
Fe2 N6 C16 C15 -17.9(6)
C20 N8 C24 C25 109.0(4)
C23 N8 C24 C25 -120.8(4)
Fe3 N8 C24 C25 -14.9(5)
N9 C25 C24 N8 44.2(5)
C19 N7 C22 C23 106.5(5)
C27 N7 C22 C23 -131.8(5)
Fe3 N7 C22 C23 -18.2(6)
N8 C23 C22 N7 46.7(6)
C10 N4 C13 C14 137.7(5)
C18 N4 C13 C14 -99.0(6)
Fe2 N4 C13 C14 17.5(6)
N11 C33 C34 N12 24.2(6)
C35 N12 C34 C33 83.5(5)
C30 N12 C34 C33 -153.9(4)
Fe4 N12 C34 C33 -35.3(5)
N4 C18 C17 N6 -0.3(8)
C16 N6 C17 C18 -97.6(6)
C12 N6 C17 C18 139.2(5)
Fe2 N6 C17 C18 17.2(6)
N6 C16 C15 N5 0.9(8)
C14 N5 C15 C16 -100.4(6)
C11 N5 C15 C16 138.5(5)
Fe2 N5 C15 C16 17.0(5)
N4 C13 C14 N5 1.6(9)
C11 N5 C14 C13 -140.5(5)
C15 N5 C14 C13 99.3(6)
Fe2 N5 C14 C13 -19.6(6)
